data_1551582
loop_
_publ_author_name
'FUJIMOTO, Takashi'
'NISHIO, Toshiyuku'
'HOSAKA, Hiroki'
'MIZOGUCHI, Saori'
'TASHIRO, Mitsuru'

_publ_section_title
;
 Crystal Structure of
 \b-D-Fructofuranosyl-[2&#x2194;1]-6-amido-6-deoxy-\a-D-glucopyranoside
;
_journal_issue 0
_journal_name_full 'X-ray Structure Analysis Online'
_journal_page_first 63
_journal_paper_doi 10.2116/xraystruct.33.63
_journal_volume 33
_journal_year 2017
_chemical_absolute_configuration syn
_chemical_formula_moiety 'C12 H25 N O13'
_chemical_formula_sum 'C12 H25 N O13'
_chemical_formula_weight 391.33
_space_group_crystal_system triclinic
_space_group_IT_number 1
_space_group_name_Hall 'P 1'
_space_group_name_H-M_alt 'P 1'
_symmetry_space_group_name_Hall 'P 1'
_symmetry_space_group_name_H-M 'P 1'
_atom_sites_solution_hydrogens geom
_atom_sites_solution_primary direct
_atom_sites_solution_secondary difmap
_cell_angle_alpha 79.467(6)
_cell_angle_beta 73.033(5)
_cell_angle_gamma 67.106(5)
_cell_formula_units_Z 1
_cell_length_a 6.9140(5)
_cell_length_b 7.7202(5)
_cell_length_c 8.7383(7)
_cell_measurement_reflns_used 4922
_cell_measurement_temperature 138
_cell_measurement_theta_max 30.04
_cell_measurement_theta_min 3.30
_cell_volume 409.71(5)
_computing_cell_refinement 'RAPID AUTO'
_computing_data_collection 'RAPID AUTO (Rigaku, ????)'
_computing_data_reduction 'RAPID AUTO'
_computing_molecular_graphics 'CrystalStructure 4.2.2'
_computing_publication_material 'CrystalStructure 4.2.2 (Rigaku, 2016)'
_computing_structure_refinement 'CRYSTALS (Carruthers, et al., 1999)'
_computing_structure_solution 'SIR2004 (Burla, et al., 2005)'
_diffrn_ambient_temperature 138
_diffrn_detector_area_resol_mean 10.000
_diffrn_measured_fraction_theta_full 0.986
_diffrn_measured_fraction_theta_max 0.986
_diffrn_measurement_device_type 'Rigaku R-AXIS RAPID'
_diffrn_measurement_method \w
_diffrn_radiation_type 'Mo K\a'
_diffrn_radiation_wavelength 0.71075
_diffrn_reflns_av_R_equivalents 0.0089
_diffrn_reflns_limit_h_max 9
_diffrn_reflns_limit_h_min -9
_diffrn_reflns_limit_k_max 10
_diffrn_reflns_limit_k_min -10
_diffrn_reflns_limit_l_max 12
_diffrn_reflns_limit_l_min -12
_diffrn_reflns_number 4916
_diffrn_reflns_theta_full 30.03
_diffrn_reflns_theta_max 30.03
_diffrn_reflns_theta_min 3.298
_diffrn_standards_number 0
_exptl_absorpt_coefficient_mu 0.145
_exptl_absorpt_correction_T_max 0.971
_exptl_absorpt_correction_T_min 0.932
_exptl_absorpt_correction_type multi-scan
_exptl_absorpt_process_details 'ABSCOR (Rigaku, 1995)'
_exptl_crystal_colour colorless
_exptl_crystal_density_diffrn 1.586
_exptl_crystal_density_method 'not measured'
_exptl_crystal_description block
_exptl_crystal_F_000 208.00
_exptl_crystal_size_max 0.200
_exptl_crystal_size_mid 0.200
_exptl_crystal_size_min 0.200
_refine_diff_density_max 0.527
_refine_diff_density_min -0.482
_refine_ls_abs_structure_details 'Flack, H. D. (1983), Acta Cryst. A39, 876-881.  1393 Friedel Pairs'
_refine_ls_abs_structure_Flack 0.0(5)
_refine_ls_extinction_method none
_refine_ls_goodness_of_fit_ref 1.013
_refine_ls_hydrogen_treatment constr
_refine_ls_number_parameters 261
_refine_ls_number_reflns 3753
_refine_ls_R_factor_gt 0.0264
_refine_ls_shift/su_max 0.000
_refine_ls_structure_factor_coef Fsqd
_refine_ls_weighting_details 'w = 1/[0.0016Fo^2^ + 1.0000\s(Fo^2^)]/(4Fo^2^)'
_refine_ls_weighting_scheme calc
_refine_ls_wR_factor_ref 0.0836
_reflns_number_gt 3716
_reflns_number_total 3753
_reflns_threshold_expression F^2^>2.0\s(F^2^)
_cod_data_source_file 33_63_1.txt
_cod_data_source_block sample5-Re
_cod_database_code 1551582

loop_
_space_group_symop_id
_space_group_symop_operation_xyz
1 +X,+Y,+Z

loop_
_atom_site_label
_atom_site_type_symbol
_atom_site_fract_x
_atom_site_fract_y
_atom_site_fract_z
_atom_site_U_iso_or_equiv
_atom_site_adp_type
_atom_site_occupancy
_atom_site_site_symmetry_multiplicity
_atom_site_calc_flag
_atom_site_refinement_flags
O1 O 0.87199(13) 0.98616(11) 0.05328(8) 0.01146(16) Uani 1 1 d .
O2 O 0.48837(14) 1.29971(11) 0.13520(10) 0.01651(19) Uani 1 1 d .
O3 O 0.45357(15) 1.24015(13) 0.47101(10) 0.0192(2) Uani 1 1 d .
O4 O 0.74268(17) 0.88697(14) 0.57286(10) 0.0208(2) Uani 1 1 d .
O5 O 0.68958(13) 0.78565(10) 0.19594(9) 0.01133(17) Uani 1 1 d .
O6 O 0.62862(15) 0.51720(12) 0.42947(11) 0.0184(2) Uani 1 1 d .
O7 O 0.97719(15) 1.08702(12) -0.38292(9) 0.01606(19) Uani 1 1 d .
O8 O 0.98764(12) 0.78315(10) -0.15129(9) 0.01084(16) Uani 1 1 d .
O9 O 1.25928(14) 0.99654(11) -0.00106(10) 0.01434(18) Uani 1 1 d .
O10 O 1.55974(12) 0.66049(12) -0.20705(9) 0.01410(17) Uani 1 1 d .
O11 O 1.18337(14) 0.38527(11) -0.03908(10) 0.01507(18) Uani 1 1 d .
O12 O 0.75488(14) 0.49302(12) 0.03596(10) 0.01494(18) Uani 1 1 d .
O13 O 0.2493(2) 0.7362(2) 0.31616(17) 0.0441(4) Uani 1 1 d .
N1 N 0.97504(18) 0.44607(14) 0.44000(13) 0.0195(2) Uani 1 1 d .
C1 C 0.67054(17) 0.96354(14) 0.10705(11) 0.0103(2) Uani 1 1 d .
C2 C 0.51580(17) 1.11813(14) 0.21863(12) 0.0113(2) Uani 1 1 d .
C3 C 0.60348(18) 1.10440(15) 0.36368(12) 0.0124(2) Uani 1 1 d .
C4 C 0.63861(19) 0.90784(15) 0.44944(12) 0.0128(2) Uani 1 1 d .
C5 C 0.78151(18) 0.75710(15) 0.33013(12) 0.0116(2) Uani 1 1 d .
C6 C 0.78941(18) 0.56044(15) 0.40534(12) 0.0130(2) Uani 1 1 d .
C7 C 0.87119(17) 1.11783(14) -0.21923(12) 0.0125(2) Uani 1 1 d .
C8 C 0.98376(17) 0.95537(14) -0.10953(11) 0.0093(2) Uani 1 1 d .
C9 C 1.22205(17) 0.92980(14) -0.12635(12) 0.0107(2) Uani 1 1 d .
C10 C 1.33673(16) 0.71710(14) -0.12835(11) 0.0103(2) Uani 1 1 d .
C11 C 1.20854(17) 0.66732(15) -0.21729(12) 0.0112(2) Uani 1 1 d .
C12 C 1.23111(19) 0.46234(15) -0.20165(12) 0.0146(2) Uani 1 1 d .
H1 H 0.62428 0.96275 0.01343 0.0122 Uiso 1 1 calc R
H2 H 0.37944 1.10662 0.25388 0.0135 Uiso 1 1 calc R
H3 H 0.74139 1.12533 0.32783 0.0151 Uiso 1 1 calc R
H4 H 0.49868 0.89201 0.49593 0.0169 Uiso 1 1 calc R
H5 H 0.92797 0.76109 0.29304 0.0157 Uiso 1 1 calc R
H6 H 1.10236 0.47568 0.40712 0.0236 Uiso 1 1 calc R
H7 H 0.97225 0.3401 0.49475 0.0227 Uiso 1 1 calc R
H8 H 0.87408 1.23726 -0.20185 0.0142 Uiso 1 1 calc R
H9 H 0.72241 1.13039 -0.20699 0.0152 Uiso 1 1 calc R
H10 H 1.27704 0.99059 -0.22942 0.0135 Uiso 1 1 calc R
H11 H 1.31822 0.65812 -0.0184 0.0119 Uiso 1 1 calc R
H12 H 1.24907 0.70752 -0.33139 0.0140 Uiso 1 1 calc R
H13 H 1.13284 0.44543 -0.25236 0.0171 Uiso 1 1 calc R
H14 H 1.37822 0.3837 -0.24921 0.0182 Uiso 1 1 calc R
H15 H 0.44149 1.30778 0.05711 0.0224 Uiso 1 1 calc R
H16 H 0.49569 1.31707 0.45768 0.0237 Uiso 1 1 calc R
H17 H 0.69607 0.82999 0.64063 0.0304 Uiso 1 1 calc R
H18 H 0.93987 1.02461 -0.40798 0.0217 Uiso 1 1 calc R
H19 H 1.22444 1.11032 -0.01013 0.0198 Uiso 1 1 calc R
H20 H 1.61461 0.61768 -0.14315 0.0168 Uiso 1 1 calc R
H21 H 1.05092 0.42028 -0.00783 0.0183 Uiso 1 1 calc R
H22 H 0.72653 0.58018 0.09068 0.0197 Uiso 1 1 calc R
H23 H 0.66015 0.42597 0.10956 0.0206 Uiso 1 1 calc R
H24 H 0.24704 0.82641 0.2394 0.0552 Uiso 1 1 calc R
H25 H 0.40104 0.67941 0.3304 0.0555 Uiso 1 1 calc R

loop_
_atom_site_aniso_label
_atom_site_aniso_U_11
_atom_site_aniso_U_22
_atom_site_aniso_U_33
_atom_site_aniso_U_12
_atom_site_aniso_U_13
_atom_site_aniso_U_23
O1 0.0117(3) 0.0164(4) 0.0090(3) -0.0078(3) -0.0025(3) -0.0009(3)
O2 0.0186(4) 0.0115(4) 0.0217(4) -0.0067(3) -0.0094(3) 0.0037(3)
O3 0.0228(4) 0.0175(4) 0.0187(4) -0.0119(3) 0.0047(3) -0.0095(3)
O4 0.0354(5) 0.0279(5) 0.0108(3) -0.0231(4) -0.0104(3) 0.0050(3)
O5 0.0169(4) 0.0094(3) 0.0110(3) -0.0063(3) -0.0072(3) 0.0010(2)
O6 0.0185(4) 0.0145(4) 0.0257(4) -0.0093(3) -0.0086(3) 0.0034(3)
O7 0.0249(4) 0.0165(4) 0.0108(3) -0.0113(3) -0.0071(3) 0.0027(3)
O8 0.0098(3) 0.0088(3) 0.0144(3) -0.0032(3) -0.0034(3) -0.0017(2)
O9 0.0153(4) 0.0107(3) 0.0215(4) -0.0051(3) -0.0096(3) -0.0025(3)
O10 0.0087(3) 0.0173(4) 0.0136(3) -0.0031(3) -0.0026(3) 0.0014(3)
O11 0.0158(4) 0.0108(4) 0.0190(4) -0.0046(3) -0.0071(3) 0.0021(3)
O12 0.0169(4) 0.0145(4) 0.0156(3) -0.0072(3) -0.0041(3) -0.0023(3)
O13 0.0239(6) 0.0688(9) 0.0453(7) -0.0249(6) -0.0131(5) 0.0085(6)
N1 0.0186(5) 0.0172(5) 0.0217(4) -0.0052(4) -0.0093(4) 0.0053(4)
C1 0.0118(4) 0.0108(4) 0.0100(4) -0.0057(4) -0.0037(3) 0.0003(3)
C2 0.0117(4) 0.0086(4) 0.0138(4) -0.0043(3) -0.0026(3) -0.0006(3)
C3 0.0157(5) 0.0117(5) 0.0115(4) -0.0075(4) -0.0019(4) -0.0017(3)
C4 0.0187(5) 0.0146(5) 0.0096(4) -0.0108(4) -0.0044(4) 0.0008(3)
C5 0.0152(5) 0.0124(5) 0.0113(4) -0.0079(4) -0.0068(3) 0.0023(3)
C6 0.0157(5) 0.0123(5) 0.0117(4) -0.0058(4) -0.0048(4) 0.0018(3)
C7 0.0140(4) 0.0105(4) 0.0118(4) -0.0024(4) -0.0055(3) 0.0012(3)
C8 0.0108(4) 0.0087(4) 0.0094(4) -0.0042(3) -0.0040(3) 0.0011(3)
C9 0.0109(4) 0.0100(4) 0.0128(4) -0.0046(3) -0.0046(3) 0.0002(3)
C10 0.0090(4) 0.0100(4) 0.0115(4) -0.0036(3) -0.0020(3) -0.0000(3)
C11 0.0115(4) 0.0102(4) 0.0118(4) -0.0033(3) -0.0031(3) -0.0015(3)
C12 0.0179(5) 0.0113(5) 0.0145(4) -0.0038(4) -0.0046(4) -0.0030(3)

loop_
_atom_type_symbol
_atom_type_description
_atom_type_scat_dispersion_real
_atom_type_scat_dispersion_imag
_atom_type_scat_source
C C 0.0033 0.0016
;
International Tables for Crystallography
(Vol. C, Tables 4.2.6.8 and 6.1.1.4)
;
H H 0.0000 0.0000
;
International Tables for Crystallography
(Vol. C, Table 6.1.1.4)
;
O O 0.0106 0.0060
;
International Tables for Crystallography
(Vol. C, Tables 4.2.6.8 and 6.1.1.4)
;
N N 0.0061 0.0033
;
International Tables for Crystallography
(Vol. C, Tables 4.2.6.8 and 6.1.1.4)
;

loop_
_geom_angle_atom_site_label_1
_geom_angle_atom_site_label_2
_geom_angle_atom_site_label_3
_geom_angle
_geom_angle_publ_flag
C1 O1 C8 117.43(10) yes
C1 O5 C5 113.30(10) yes
C8 O8 C11 109.08(9) yes
O1 C1 O5 110.96(8) yes
O1 C1 C2 108.86(10) yes
O5 C1 C2 107.87(7) yes
O2 C2 C1 110.33(8) yes
O2 C2 C3 109.00(11) yes
C1 C2 C3 110.54(8) yes
O3 C3 C2 110.21(9) yes
O3 C3 C4 109.08(8) yes
C2 C3 C4 108.68(11) yes
O4 C4 C3 108.90(12) yes
O4 C4 C5 109.31(9) yes
C3 C4 C5 110.03(8) yes
O5 C5 C4 110.51(8) yes
O5 C5 C6 104.50(11) yes
C4 C5 C6 111.21(8) yes
O6 C6 N1 124.39(11) yes
O6 C6 C5 119.48(10) yes
N1 C6 C5 116.13(12) yes
O7 C7 C8 110.66(7) yes
O1 C8 O8 110.82(9) yes
O1 C8 C7 109.82(7) yes
O1 C8 C9 107.44(10) yes
O8 C8 C7 108.64(10) yes
O8 C8 C9 106.32(7) yes
C7 C8 C9 113.76(9) yes
O9 C9 C8 115.25(8) yes
O9 C9 C10 110.23(9) yes
C8 C9 C10 102.82(10) yes
O10 C10 C9 113.89(10) yes
O10 C10 C11 111.94(8) yes
C9 C10 C11 101.18(9) yes
O8 C11 C10 103.49(9) yes
O8 C11 C12 110.38(10) yes
C10 C11 C12 116.60(9) yes
O11 C12 C11 113.88(9) yes
C2 O2 H15 109.407 no
C3 O3 H16 105.912 no
C4 O4 H17 106.199 no
C7 O7 H18 108.396 no
C9 O9 H19 111.950 no
C10 O10 H20 104.383 no
C12 O11 H21 106.860 no
H22 O12 H23 99.650 no
H24 O13 H25 106.922 no
C6 N1 H6 122.856 no
C6 N1 H7 115.286 no
H6 N1 H7 121.855 no
O1 C1 H1 107.282 no
O5 C1 H1 106.836 no
C2 C1 H1 115.035 no
O2 C2 H2 107.592 no
C1 C2 H2 109.949 no
C3 C2 H2 109.366 no
O3 C3 H3 109.641 no
C2 C3 H3 109.644 no
C4 C3 H3 109.565 no
O4 C4 H4 109.667 no
C3 C4 H4 109.632 no
C5 C4 H4 109.286 no
O5 C5 H5 110.115 no
C4 C5 H5 110.080 no
C6 C5 H5 110.302 no
O7 C7 H8 106.205 no
O7 C7 H9 106.224 no
C8 C7 H8 112.162 no
C8 C7 H9 112.178 no
H8 C7 H9 109.067 no
O9 C9 H10 109.374 no
C8 C9 H10 109.598 no
C10 C9 H10 109.309 no
O10 C10 H11 109.867 no
C9 C10 H11 109.869 no
C11 C10 H11 109.779 no
O8 C11 H12 108.629 no
C10 C11 H12 108.729 no
C12 C11 H12 108.703 no
O11 C12 H13 105.797 no
O11 C12 H14 105.580 no
C11 C12 H13 111.090 no
C11 C12 H14 111.019 no
H13 C12 H14 109.163 no

loop_
_geom_bond_atom_site_label_1
_geom_bond_atom_site_label_2
_geom_bond_distance
_geom_bond_publ_flag
O1 C1 1.4030(15) yes
O1 C8 1.4201(11) yes
O2 C2 1.4258(13) yes
O3 C3 1.4139(13) yes
O4 C4 1.4163(18) yes
O5 C1 1.4268(12) yes
O5 C5 1.4349(16) yes
O6 C6 1.2321(18) yes
O7 C7 1.4201(12) yes
O8 C8 1.4302(15) yes
O8 C11 1.4411(11) yes
O9 C9 1.4157(17) yes
O10 C10 1.4171(12) yes
O11 C12 1.4322(13) yes
N1 C6 1.3289(15) yes
C1 C2 1.5306(13) yes
C2 C3 1.5279(18) yes
C3 C4 1.5255(15) yes
C4 C5 1.5379(14) yes
C5 C6 1.5270(16) yes
C7 C8 1.5278(13) yes
C8 C9 1.5463(17) yes
C9 C10 1.5214(14) yes
C10 C11 1.5210(19) yes
C11 C12 1.5128(17) yes
O2 H15 0.820 no
O3 H16 0.735 no
O4 H17 0.743 no
O7 H18 0.718 no
O9 H19 0.811 no
O10 H20 0.724 no
O11 H21 0.821 no
O12 H22 0.825 no
O12 H23 1.003 no
O13 H24 0.873 no
O13 H25 1.003 no
N1 H6 0.946 no
N1 H7 0.873 no
C1 H1 0.963 no
C2 H2 0.937 no
C3 H3 0.980 no
C4 H4 0.980 no
C5 H5 0.980 no
C7 H8 0.970 no
C7 H9 0.970 no
C9 H10 0.980 no
C10 H11 0.980 no
C11 H12 0.980 no
C12 H13 0.970 no
C12 H14 0.970 no

loop_
_geom_contact_atom_site_label_1
_geom_contact_atom_site_label_2
_geom_contact_distance
_geom_contact_publ_flag
_geom_contact_site_symmetry_2
O1 O2 2.8172(10) no .
O1 O9 2.6102(14) no .
O1 C3 2.8783(12) no .
O1 C4 3.4186(12) no .
O1 C5 2.7901(12) no .
O1 C10 3.1928(11) no .
O1 C11 3.3947(12) no .
O2 O3 2.8391(13) no .
O2 C7 3.5332(12) no .
O3 O4 2.8518(12) no .
O4 N1 3.4083(15) no .
O4 C6 3.0069(18) no .
O5 O6 2.6960(12) no .
O5 O8 3.1296(10) no .
O5 N1 3.4210(13) no .
O5 C3 2.8685(15) no .
O5 C8 3.2565(13) no .
O6 C4 3.0809(17) no .
O7 O8 2.7969(11) no .
O7 C9 2.9979(15) no .
O7 C11 3.2796(13) no .
O8 O9 3.5499(15) no .
O8 O10 3.5930(12) no .
O8 O11 2.9440(10) no .
O8 C1 2.7798(11) no .
O9 O10 3.1013(11) no .
O9 C7 3.4769(16) no .
O10 C12 3.1813(18) no .
O11 C10 3.0324(16) no .
N1 C4 3.4161(14) no .
C1 C4 2.8988(14) no .
C1 C7 3.0345(14) no .
C2 C5 2.8567(13) no .
C7 C11 3.3506(13) no .
O2 O11 2.7614(15) no 1_465
O2 O12 2.6662(15) no 1_565
O2 O13 3.5607(19) no 1_565
O2 C10 3.5852(12) no 1_465
O3 O6 2.7650(16) no 1_565
O3 N1 3.1338(15) no 1_465
O3 C12 3.2655(14) no 1_466
O4 O7 2.7741(18) no 1_556
O4 O8 3.1530(14) no 1_556
O4 O10 2.7253(14) no 1_456
O4 O13 3.4428(15) no 1_655
O4 C7 3.2596(19) no 1_556
O5 O9 3.5582(13) no 1_455
O5 O12 2.6934(14) no .
O5 O13 3.0669(18) no .
O6 O3 2.7650(16) no 1_545
O6 O10 3.3957(14) no 1_456
O6 O12 3.3131(13) no .
O6 O13 2.8583(17) no .
O6 C3 3.4170(17) no 1_545
O6 C11 3.5726(13) no 1_456
O7 O4 2.7741(18) no 1_554
O7 N1 2.9140(14) no 1_564
O8 O4 3.1530(14) no 1_554
O8 O12 3.1956(13) no .
O9 O5 3.5582(13) no 1_655
O9 O11 2.8114(12) no 1_565
O9 O13 3.1124(17) no 1_655
O9 C1 3.1557(17) no 1_655
O9 C2 3.4137(18) no 1_655
O10 O4 2.7253(14) no 1_654
O10 O6 3.3957(14) no 1_654
O10 O12 2.7041(12) no 1_655
O10 C4 3.2731(13) no 1_654
O10 C6 3.3843(13) no 1_654
O11 O2 2.7614(15) no 1_645
O11 O9 2.8114(12) no 1_545
O11 O12 2.6546(13) no .
O11 C2 3.4989(14) no 1_645
O12 O2 2.6662(15) no 1_545
O12 O5 2.6934(14) no .
O12 O6 3.3131(13) no .
O12 O8 3.1956(13) no .
O12 O10 2.7041(12) no 1_455
O12 O11 2.6546(13) no .
O12 C1 3.5898(15) no .
O12 C6 3.4506(16) no .
O12 C10 3.3220(14) no 1_455
O12 C12 3.2851(14) no .
O13 O2 3.5607(19) no 1_545
O13 O4 3.4428(15) no 1_455
O13 O5 3.0669(18) no .
O13 O6 2.8583(17) no .
O13 O9 3.1124(17) no 1_455
O13 N1 3.318(2) no 1_455
O13 C5 3.142(2) no 1_455
N1 O3 3.1338(15) no 1_645
N1 O7 2.9140(14) no 1_546
N1 O13 3.318(2) no 1_655
C1 O9 3.1557(17) no 1_455
C1 O12 3.5898(15) no .
C2 O9 3.4137(18) no 1_455
C2 O11 3.4989(14) no 1_465
C3 O6 3.4170(17) no 1_565
C4 O10 3.2731(13) no 1_456
C5 O13 3.142(2) no 1_655
C6 O10 3.3843(13) no 1_456
C6 O12 3.4506(16) no .
C7 O4 3.2596(19) no 1_554
C10 O2 3.5852(12) no 1_645
C10 O12 3.3220(14) no 1_655
C11 O6 3.5726(13) no 1_654
C12 O3 3.2655(14) no 1_644
C12 O12 3.2851(14) no .
O1 H2 3.1910 no .
O1 H3 2.5785 no .
O1 H5 2.4854 no .
O1 H8 2.6742 no .
O1 H9 2.6519 no .
O1 H10 3.1548 no .
O1 H11 3.1141 no .
O1 H15 3.0410 no .
O1 H19 2.8283 no .
O2 H1 2.7035 no .
O2 H3 2.6007 no .
O2 H8 3.3096 no .
O2 H9 3.1980 no .
O2 H16 2.8614 no .
O3 H2 2.5728 no .
O3 H4 2.5577 no .
O3 H15 3.5795 no .
O3 H17 3.2617 no .
O4 H3 2.5551 no .
O4 H5 2.5761 no .
O4 H6 3.4350 no .
O4 H16 3.2131 no .
O5 H2 2.5856 no .
O5 H3 3.2265 no .
O5 H4 2.6856 no .
O5 H21 3.3355 no .
O6 H4 2.7937 no .
O6 H5 3.1657 no .
O6 H6 3.1148 no .
O6 H7 2.4120 no .
O6 H17 3.5300 no .
O7 H10 2.5901 no .
O7 H12 2.8367 no .
O8 H1 2.4929 no .
O8 H8 3.2553 no .
O8 H9 2.6467 no .
O8 H10 2.8863 no .
O8 H11 2.6319 no .
O8 H13 2.6217 no .
O8 H14 3.2667 no .
O8 H18 2.6533 no .
O8 H21 2.7737 no .
O9 H8 3.3629 no .
O9 H11 2.5091 no .
O9 H20 3.1763 no .
O10 H10 2.5531 no .
O10 H12 2.5568 no .
O10 H14 2.9869 no .
O11 H11 2.6655 no .
O11 H12 3.2862 no .
N1 H5 2.4811 no .
N1 H17 3.3252 no .
C1 H3 2.7259 no .
C1 H4 3.2760 no .
C1 H5 2.6167 no .
C1 H8 3.4269 no .
C1 H9 2.7948 no .
C1 H15 2.5428 no .
C2 H4 2.7166 no .
C2 H5 3.2336 no .
C2 H9 3.5718 no .
C2 H16 2.7530 no .
C3 H1 3.3806 no .
C3 H5 2.7573 no .
C3 H15 3.1211 no .
C3 H17 2.9545 no .
C4 H2 2.6786 no .
C4 H16 2.9284 no .
C5 H1 3.1887 no .
C5 H2 3.1686 no .
C5 H3 2.7437 no .
C5 H6 2.5847 no .
C5 H7 3.2067 no .
C5 H17 2.7187 no .
C6 H4 2.6511 no .
C6 H17 2.9528 no .
C7 H1 2.6750 no .
C7 H10 2.5668 no .
C7 H12 3.3199 no .
C7 H15 3.2443 no .
C7 H19 3.4297 no .
C8 H1 2.3851 no .
C8 H5 3.5359 no .
C8 H11 2.7433 no .
C8 H12 2.7082 no .
C8 H18 2.6467 no .
C8 H19 2.7797 no .
C9 H8 2.7872 no .
C9 H9 3.4187 no .
C9 H12 2.6209 no .
C9 H18 3.3810 no .
C9 H20 2.8289 no .
C10 H13 3.4034 no .
C10 H14 2.8399 no .
C10 H19 3.1193 no .
C10 H21 3.4193 no .
C11 H10 2.6940 no .
C11 H18 3.1583 no .
C11 H20 2.9296 no .
C11 H21 2.7114 no .
C12 H11 2.7143 no .
C12 H20 3.4956 no .
H1 H2 2.4142 no .
H1 H5 3.4442 no .
H1 H8 3.2415 no .
H1 H9 2.2032 no .
H1 H15 2.5118 no .
H2 H3 2.8214 no .
H2 H4 2.5636 no .
H2 H15 2.1596 no .
H2 H16 3.0605 no .
H3 H4 2.8573 no .
H3 H5 2.6316 no .
H3 H15 3.3544 no .
H3 H16 1.9741 no .
H3 H17 3.2474 no .
H4 H5 2.8678 no .
H4 H16 3.2297 no .
H4 H17 1.9920 no .
H5 H6 2.2658 no .
H5 H7 3.3482 no .
H5 H11 3.1867 no .
H5 H17 3.0272 no .
H6 H17 3.5005 no .
H8 H10 2.6636 no .
H8 H15 3.0977 no .
H8 H18 2.4836 no .
H8 H19 3.0913 no .
H9 H10 3.5110 no .
H9 H15 2.7283 no .
H9 H18 2.0100 no .
H10 H11 2.8420 no .
H10 H12 2.5978 no .
H10 H18 3.0716 no .
H10 H19 2.1536 no .
H10 H20 3.0511 no .
H11 H12 2.8450 no .
H11 H13 3.5934 no .
H11 H14 3.0197 no .
H11 H19 3.3041 no .
H11 H20 1.9514 no .
H11 H21 3.0454 no .
H12 H13 2.3764 no .
H12 H14 2.3545 no .
H12 H18 2.6786 no .
H12 H20 3.1968 no .
H12 H21 3.5495 no .
H13 H21 2.0376 no .
H14 H20 3.2537 no .
H14 H21 2.5660 no .
O1 H22 3.5816 no .
O1 H23 3.1995 no 1_565
O1 H24 3.1828 no 1_655
O2 H6 3.0451 no 1_465
O2 H11 2.8058 no 1_465
O2 H14 3.5491 no 1_465
O2 H19 3.3448 no 1_455
O2 H20 3.3089 no 1_465
O2 H21 3.3417 no 1_465
O2 H22 3.1054 no 1_565
O2 H23 1.7540 no 1_565
O2 H25 3.4230 no 1_565
O3 H6 2.5493 no 1_465
O3 H7 3.0612 no 1_465
O3 H10 3.1899 no 1_456
O3 H13 2.9682 no 1_466
O3 H14 2.6972 no 1_466
O3 H18 3.5029 no 1_556
O3 H23 3.3732 no 1_565
O3 H25 3.3046 no 1_565
O4 H9 2.8656 no 1_556
O4 H10 3.0405 no 1_456
O4 H12 3.5199 no 1_556
O4 H18 2.0836 no 1_556
O4 H20 3.0868 no 1_456
O5 H22 1.8731 no .
O5 H23 3.1012 no .
O5 H24 2.8673 no .
O5 H25 2.3634 no .
O6 H3 3.0483 no 1_545
O6 H12 2.8869 no 1_456
O6 H14 3.0719 no 1_456
O6 H16 2.0313 no 1_545
O6 H22 2.8318 no .
O6 H23 2.9331 no .
O6 H24 3.4096 no .
O6 H25 1.9129 no .
O7 H2 3.5820 no 1_654
O7 H3 3.3001 no 1_554
O7 H4 3.2433 no 1_654
O7 H6 3.4928 no 1_564
O7 H7 2.0413 no 1_564
O7 H17 3.2212 no 1_554
O8 H17 2.9719 no 1_554
O8 H20 3.2729 no 1_455
O8 H22 2.9912 no .
O9 H1 2.4728 no 1_655
O9 H2 2.9491 no 1_655
O9 H14 3.5797 no 1_565
O9 H15 3.2855 no 1_655
O9 H21 3.0154 no 1_565
O9 H24 2.2630 no 1_655
O9 H25 3.5413 no 1_655
O10 H1 3.5088 no 1_655
O10 H4 2.9096 no 1_654
O10 H8 3.1432 no 1_645
O10 H13 3.5805 no 1_655
O10 H15 3.4270 no 1_645
O10 H17 1.9908 no 1_654
O10 H22 3.0146 no 1_655
O10 H23 3.1186 no 1_655
O11 H1 3.5603 no 1_645
O11 H2 3.2805 no 1_645
O11 H8 3.4889 no 1_545
O11 H9 3.4746 no 1_645
O11 H10 3.4870 no 1_545
O11 H15 2.0274 no 1_645
O11 H19 2.0067 no 1_545
O11 H22 2.8917 no .
O11 H23 3.3756 no .
O12 H1 3.3615 no .
O12 H3 3.4629 no 1_545
O12 H8 2.8514 no 1_545
O12 H11 2.9303 no 1_455
O12 H13 3.0100 no .
O12 H15 2.9757 no 1_545
O12 H19 3.4118 no 1_545
O12 H20 1.9812 no 1_455
O12 H21 1.8380 no .
O12 H25 3.1010 no .
O13 H2 3.2294 no .
O13 H4 3.2819 no .
O13 H5 2.2204 no 1_455
O13 H6 2.4989 no 1_455
O13 H11 2.9573 no 1_455
O13 H12 3.0466 no 1_456
O13 H16 3.2218 no 1_545
O13 H18 3.2543 no 1_456
O13 H22 3.1938 no .
O13 H23 3.2186 no .
N1 H2 3.2455 no 1_645
N1 H8 3.2614 no 1_546
N1 H13 3.1812 no 1_556
N1 H16 3.3842 no 1_645
N1 H18 3.3552 no 1_546
C1 H19 3.2474 no 1_455
C1 H22 2.8567 no .
C1 H23 3.5467 no 1_565
C1 H24 3.3196 no .
C1 H25 3.4037 no .
C2 H6 3.3584 no 1_465
C2 H19 3.2475 no 1_455
C2 H23 2.8310 no 1_565
C2 H24 3.3864 no .
C3 H6 3.5025 no 1_465
C3 H18 3.3037 no 1_556
C3 H23 3.0792 no 1_565
C4 H10 3.1386 no 1_456
C4 H12 3.5300 no 1_456
C4 H18 3.1764 no 1_556
C4 H25 3.2881 no .
C5 H22 2.8812 no .
C5 H24 3.3122 no 1_655
C5 H25 2.9160 no .
C6 H16 3.1585 no 1_545
C6 H22 2.8750 no .
C6 H23 3.4070 no .
C6 H25 2.7148 no .
C7 H7 2.8329 no 1_564
C7 H13 3.5693 no 1_565
C7 H14 3.2833 no 1_465
C7 H17 3.4435 no 1_554
C9 H1 3.4550 no 1_655
C9 H4 3.2971 no 1_654
C9 H17 3.1929 no 1_654
C9 H24 3.1881 no 1_655
C10 H4 3.3565 no 1_654
C10 H15 3.1888 no 1_645
C10 H17 3.0202 no 1_654
C10 H22 3.4783 no 1_655
C10 H23 3.3865 no 1_655
C10 H24 3.2931 no 1_655
C11 H4 3.3908 no 1_654
C11 H15 3.5200 no 1_645
C12 H8 3.5290 no 1_545
C12 H9 3.3595 no 1_645
C12 H10 3.5780 no 1_545
C12 H15 2.8697 no 1_645
C12 H16 3.1483 no 1_644
C12 H19 2.9289 no 1_545
C12 H22 3.5641 no .
H1 O9 2.4728 no 1_455
H1 O10 3.5088 no 1_455
H1 O11 3.5603 no 1_465
H1 O12 3.3615 no .
H1 C9 3.4550 no 1_455
H1 H10 3.5663 no 1_455
H1 H17 3.4337 no 1_554
H1 H19 2.6036 no 1_455
H1 H20 3.2401 no 1_455
H1 H22 2.7575 no .
H1 H24 3.1906 no .
H1 H25 3.5715 no .
H2 O7 3.5820 no 1_456
H2 O9 2.9491 no 1_455
H2 O11 3.2805 no 1_465
H2 O13 3.2294 no .
H2 N1 3.2455 no 1_465
H2 H6 3.0384 no 1_465
H2 H7 3.0960 no 1_465
H2 H19 2.8047 no 1_455
H2 H23 3.5487 no 1_565
H2 H24 2.6911 no .
H2 H25 3.1962 no .
H3 O6 3.0483 no 1_565
H3 O7 3.3001 no 1_556
H3 O12 3.4629 no 1_565
H3 H7 3.4244 no 1_565
H3 H18 2.8600 no 1_556
H3 H23 2.7079 no 1_565
H3 H24 3.3080 no 1_655
H4 O7 3.2433 no 1_456
H4 O10 2.9096 no 1_456
H4 O13 3.2819 no .
H4 C9 3.2971 no 1_456
H4 C10 3.3565 no 1_456
H4 C11 3.3908 no 1_456
H4 H10 2.5102 no 1_456
H4 H12 2.6250 no 1_456
H4 H18 3.4676 no 1_456
H4 H20 3.5759 no 1_456
H4 H24 3.4184 no .
H4 H25 2.7462 no .
H5 O13 2.2204 no 1_655
H5 H22 3.2971 no .
H5 H24 2.3487 no 1_655
H5 H25 3.1852 no 1_655
H6 O2 3.0451 no 1_645
H6 O3 2.5493 no 1_645
H6 O7 3.4928 no 1_546
H6 O13 2.4989 no 1_655
H6 C2 3.3584 no 1_645
H6 C3 3.5025 no 1_645
H6 H2 3.0384 no 1_645
H6 H13 3.0044 no 1_556
H6 H15 3.3811 no 1_645
H6 H16 2.6463 no 1_645
H6 H24 3.2064 no 1_655
H6 H25 2.9192 no 1_655
H7 O3 3.0612 no 1_645
H7 O7 2.0413 no 1_546
H7 C7 2.8329 no 1_546
H7 H2 3.0960 no 1_645
H7 H3 3.4244 no 1_545
H7 H8 2.5922 no 1_546
H7 H9 3.2254 no 1_546
H7 H13 3.0934 no 1_556
H7 H16 3.4775 no 1_545
H7 H16 3.4742 no 1_645
H7 H18 2.5023 no 1_546
H8 O10 3.1432 no 1_465
H8 O11 3.4889 no 1_565
H8 O12 2.8514 no 1_565
H8 N1 3.2614 no 1_564
H8 C12 3.5290 no 1_565
H8 H7 2.5922 no 1_564
H8 H13 2.7378 no 1_565
H8 H14 3.2931 no 1_465
H8 H20 2.8322 no 1_465
H8 H21 3.1298 no 1_565
H8 H23 3.0230 no 1_565
H9 O4 2.8656 no 1_554
H9 O11 3.4746 no 1_465
H9 C12 3.3595 no 1_465
H9 H7 3.2254 no 1_564
H9 H14 2.5003 no 1_465
H9 H16 3.5355 no 1_554
H9 H17 2.9637 no 1_554
H9 H19 3.4203 no 1_455
H10 O3 3.1899 no 1_654
H10 O4 3.0405 no 1_654
H10 O11 3.4870 no 1_565
H10 C4 3.1386 no 1_654
H10 C12 3.5780 no 1_565
H10 H1 3.5663 no 1_655
H10 H4 2.5102 no 1_654
H10 H13 3.2403 no 1_565
H10 H14 3.3346 no 1_565
H10 H17 2.6495 no 1_654
H11 O2 2.8058 no 1_645
H11 O12 2.9303 no 1_655
H11 O13 2.9573 no 1_655
H11 H15 2.5218 no 1_645
H11 H22 3.0462 no 1_655
H11 H23 2.7504 no 1_655
H11 H24 2.6326 no 1_655
H11 H25 3.3045 no 1_655
H12 O4 3.5199 no 1_554
H12 O6 2.8869 no 1_654
H12 O13 3.0466 no 1_654
H12 C4 3.5300 no 1_654
H12 H4 2.6250 no 1_654
H12 H16 3.4042 no 1_644
H12 H17 3.5005 no 1_654
H12 H25 2.8513 no 1_654
H13 O3 2.9682 no 1_644
H13 O10 3.5805 no 1_455
H13 O12 3.0100 no .
H13 N1 3.1812 no 1_554
H13 C7 3.5693 no 1_545
H13 H6 3.0044 no 1_554
H13 H7 3.0934 no 1_554
H13 H8 2.7378 no 1_545
H13 H10 3.2403 no 1_545
H13 H16 2.9949 no 1_644
H13 H17 3.5306 no 1_554
H13 H19 3.0133 no 1_545
H13 H20 3.2060 no 1_455
H13 H22 3.4512 no .
H14 O2 3.5491 no 1_645
H14 O3 2.6972 no 1_644
H14 O6 3.0719 no 1_654
H14 O9 3.5797 no 1_545
H14 C7 3.2833 no 1_645
H14 H8 3.2931 no 1_645
H14 H9 2.5003 no 1_645
H14 H10 3.3346 no 1_545
H14 H15 2.7586 no 1_645
H14 H16 2.5351 no 1_644
H14 H19 2.9643 no 1_545
H15 O9 3.2855 no 1_455
H15 O10 3.4270 no 1_465
H15 O11 2.0274 no 1_465
H15 O12 2.9757 no 1_565
H15 C10 3.1888 no 1_465
H15 C11 3.5200 no 1_465
H15 C12 2.8697 no 1_465
H15 H6 3.3811 no 1_465
H15 H11 2.5218 no 1_465
H15 H14 2.7586 no 1_465
H15 H19 2.7465 no 1_455
H15 H20 3.1135 no 1_465
H15 H21 2.6940 no 1_465
H15 H22 3.4900 no 1_565
H15 H23 2.2268 no 1_565
H16 O6 2.0313 no 1_565
H16 O13 3.2218 no 1_565
H16 N1 3.3842 no 1_465
H16 C6 3.1585 no 1_565
H16 C12 3.1483 no 1_466
H16 H6 2.6463 no 1_465
H16 H7 3.4742 no 1_465
H16 H7 3.4775 no 1_565
H16 H9 3.5355 no 1_556
H16 H12 3.4042 no 1_466
H16 H13 2.9949 no 1_466
H16 H14 2.5351 no 1_466
H16 H18 3.4128 no 1_556
H16 H23 3.0072 no 1_565
H16 H25 2.7117 no 1_565
H17 O7 3.2212 no 1_556
H17 O8 2.9719 no 1_556
H17 O10 1.9908 no 1_456
H17 C7 3.4435 no 1_556
H17 C9 3.1929 no 1_456
H17 C10 3.0202 no 1_456
H17 H1 3.4337 no 1_556
H17 H9 2.9637 no 1_556
H17 H10 2.6495 no 1_456
H17 H12 3.5005 no 1_456
H17 H13 3.5306 no 1_556
H17 H18 2.5688 no 1_556
H17 H20 2.3534 no 1_456
H18 O3 3.5029 no 1_554
H18 O4 2.0836 no 1_554
H18 O13 3.2543 no 1_654
H18 N1 3.3552 no 1_564
H18 C3 3.3037 no 1_554
H18 C4 3.1764 no 1_554
H18 H3 2.8600 no 1_554
H18 H4 3.4676 no 1_654
H18 H7 2.5023 no 1_564
H18 H16 3.4128 no 1_554
H18 H17 2.5688 no 1_554
H18 H24 3.4238 no 1_654
H19 O2 3.3448 no 1_655
H19 O11 2.0067 no 1_565
H19 O12 3.4118 no 1_565
H19 C1 3.2474 no 1_655
H19 C2 3.2475 no 1_655
H19 C12 2.9289 no 1_565
H19 H1 2.6036 no 1_655
H19 H2 2.8047 no 1_655
H19 H9 3.4203 no 1_655
H19 H13 3.0133 no 1_565
H19 H14 2.9643 no 1_565
H19 H15 2.7465 no 1_655
H19 H21 2.2217 no 1_565
H19 H24 2.7871 no 1_655
H20 O2 3.3089 no 1_645
H20 O4 3.0868 no 1_654
H20 O8 3.2729 no 1_655
H20 O12 1.9812 no 1_655
H20 H1 3.2401 no 1_655
H20 H4 3.5759 no 1_654
H20 H8 2.8322 no 1_645
H20 H13 3.2060 no 1_655
H20 H15 3.1135 no 1_645
H20 H17 2.3534 no 1_654
H20 H21 3.2660 no 1_655
H20 H22 2.3216 no 1_655
H20 H23 2.4524 no 1_655
H21 O2 3.3417 no 1_645
H21 O9 3.0154 no 1_545
H21 O12 1.8380 no .
H21 H8 3.1298 no 1_545
H21 H15 2.6940 no 1_645
H21 H19 2.2217 no 1_545
H21 H20 3.2660 no 1_455
H21 H22 2.0983 no .
H21 H23 2.5808 no .
H22 O1 3.5816 no .
H22 O2 3.1054 no 1_545
H22 O5 1.8731 no .
H22 O6 2.8318 no .
H22 O8 2.9912 no .
H22 O10 3.0146 no 1_455
H22 O11 2.8917 no .
H22 O13 3.1938 no .
H22 C1 2.8567 no .
H22 C5 2.8812 no .
H22 C6 2.8750 no .
H22 C10 3.4783 no 1_455
H22 C12 3.5641 no .
H22 H1 2.7575 no .
H22 H5 3.2971 no .
H22 H11 3.0462 no 1_455
H22 H13 3.4512 no .
H22 H15 3.4900 no 1_545
H22 H20 2.3216 no 1_455
H22 H21 2.0983 no .
H22 H24 3.1270 no .
H22 H25 2.5560 no .
H23 O1 3.1995 no 1_545
H23 O2 1.7540 no 1_545
H23 O3 3.3732 no 1_545
H23 O5 3.1012 no .
H23 O6 2.9331 no .
H23 O10 3.1186 no 1_455
H23 O11 3.3756 no .
H23 O13 3.2186 no .
H23 C1 3.5467 no 1_545
H23 C2 2.8310 no 1_545
H23 C3 3.0792 no 1_545
H23 C6 3.4070 no .
H23 C10 3.3865 no 1_455
H23 H2 3.5487 no 1_545
H23 H3 2.7079 no 1_545
H23 H8 3.0230 no 1_545
H23 H11 2.7504 no 1_455
H23 H15 2.2268 no 1_545
H23 H16 3.0072 no 1_545
H23 H20 2.4524 no 1_455
H23 H21 2.5808 no .
H23 H24 3.3946 no .
H23 H25 2.7198 no .
H24 O1 3.1828 no 1_455
H24 O5 2.8673 no .
H24 O6 3.4096 no .
H24 O9 2.2630 no 1_455
H24 C1 3.3196 no .
H24 C2 3.3864 no .
H24 C5 3.3122 no 1_455
H24 C9 3.1881 no 1_455
H24 C10 3.2931 no 1_455
H24 H1 3.1906 no .
H24 H2 2.6911 no .
H24 H3 3.3080 no 1_455
H24 H4 3.4184 no .
H24 H5 2.3487 no 1_455
H24 H6 3.2064 no 1_455
H24 H11 2.6326 no 1_455
H24 H18 3.4238 no 1_456
H24 H19 2.7871 no 1_455
H24 H22 3.1270 no .
H24 H23 3.3946 no .
H25 O2 3.4230 no 1_545
H25 O3 3.3046 no 1_545
H25 O5 2.3634 no .
H25 O6 1.9129 no .
H25 O9 3.5413 no 1_455
H25 O12 3.1010 no .
H25 C1 3.4037 no .
H25 C4 3.2881 no .
H25 C5 2.9160 no .
H25 C6 2.7148 no .
H25 H1 3.5715 no .
H25 H2 3.1962 no .
H25 H4 2.7462 no .
H25 H5 3.1852 no 1_455
H25 H6 2.9192 no 1_455
H25 H11 3.3045 no 1_455
H25 H12 2.8513 no 1_456
H25 H16 2.7117 no 1_545
H25 H22 2.5560 no .
H25 H23 2.7198 no .

loop_
_geom_hbond_atom_site_label_D
_geom_hbond_atom_site_label_H
_geom_hbond_atom_site_label_A
_geom_hbond_site_symmetry_A
_geom_hbond_distance_DA
_geom_hbond_distance_DH
_geom_hbond_distance_HA
_geom_hbond_angle_DHA
_geom_hbond_publ_flag
O2 H15 O11 1_465 2.7614(15) 0.820 2.027 148.8 no
O3 H16 O6 1_565 2.7650(16) 0.735 2.031 175.8 no
O4 H17 O10 1_456 2.7253(14) 0.743 1.991 170.0 no
O7 H18 O4 1_554 2.7741(18) 0.718 2.084 161.7 no
O9 H19 O11 1_565 2.8114(12) 0.811 2.007 171.8 no
O10 H20 O12 1_655 2.7041(12) 0.724 1.981 177.1 no
O11 H21 O12 . 2.6546(13) 0.821 1.838 172.5 no
O12 H22 O5 . 2.6934(14) 0.825 1.873 172.9 no
O12 H23 O2 1_545 2.6662(15) 1.003 1.754 149.3 no
O13 H25 O6 . 2.8583(17) 1.003 1.913 155.9 no
N1 H7 O7 1_546 2.9140(14) 0.873 2.041 177.8 no

loop_
_geom_torsion_atom_site_label_1
_geom_torsion_atom_site_label_2
_geom_torsion_atom_site_label_3
_geom_torsion_atom_site_label_4
_geom_torsion
_geom_torsion_publ_flag
C1 O1 C8 O8 -47.72(10) no
C1 O1 C8 C7 72.31(11) no
C1 O1 C8 C9 -163.49(7) no
C8 O1 C1 O5 101.13(9) no
C8 O1 C1 C2 -140.31(7) no
C1 O5 C5 C4 60.99(10) no
C1 O5 C5 C6 -179.29(6) no
C5 O5 C1 O1 56.61(9) no
C5 O5 C1 C2 -62.55(10) no
C8 O8 C11 C10 32.08(9) no
C8 O8 C11 C12 157.56(7) no
C11 O8 C8 O1 -125.86(8) no
C11 O8 C8 C7 113.41(8) no
C11 O8 C8 C9 -9.40(9) no
O1 C1 C2 O2 60.26(11) no
O1 C1 C2 C3 -60.38(9) no
O5 C1 C2 O2 -179.25(9) no
O5 C1 C2 C3 60.11(12) no
O2 C2 C3 O3 62.15(11) no
O2 C2 C3 C4 -178.36(6) no
C1 C2 C3 O3 -176.42(8) no
C1 C2 C3 C4 -56.93(11) no
O3 C3 C4 O4 -66.39(12) no
O3 C3 C4 C5 173.81(10) no
C2 C3 C4 O4 173.42(7) no
C2 C3 C4 C5 53.63(12) no
O4 C4 C5 O5 -174.69(9) no
O4 C4 C5 C6 69.72(13) no
C3 C4 C5 O5 -55.15(14) no
C3 C4 C5 C6 -170.74(10) no
O5 C5 C6 O6 -47.21(11) no
O5 C5 C6 N1 132.55(9) no
C4 C5 C6 O6 72.03(14) no
C4 C5 C6 N1 -108.20(11) no
O7 C7 C8 O1 -178.39(10) no
O7 C7 C8 O8 -57.04(12) no
O7 C7 C8 C9 61.16(13) no
O1 C8 C9 O9 -18.14(11) no
O1 C8 C9 C10 101.83(8) no
O8 C8 C9 O9 -136.84(7) no
O8 C8 C9 C10 -16.87(9) no
C7 C8 C9 O9 103.64(9) no
C7 C8 C9 C10 -136.40(8) no
O9 C9 C10 O10 -81.52(10) no
O9 C9 C10 C11 158.20(7) no
C8 C9 C10 O10 155.10(8) no
C8 C9 C10 C11 34.83(8) no
O10 C10 C11 O8 -162.93(7) no
O10 C10 C11 C12 75.69(10) no
C9 C10 C11 O8 -41.27(8) no
C9 C10 C11 C12 -162.66(7) no
O8 C11 C12 O11 -63.05(13) no
C10 C11 C12 O11 54.63(12) no
